data_4036621
loop_
_publ_author_name
'Chang, Ee Ling'
'Bolte, Benoit'
'Lan, Ping'
'Willis, Anthony C.'
'Banwell, Martin G.'

_publ_section_title
;
 Chemoenzymatic Total Syntheses of the Enantiomers of the Protoilludanes
 8-Deoxydihydrotsugicoline and Radudiol.
;
_journal_issue 5
_journal_name_full 'The Journal of organic chemistry'
_journal_page_first 2078
_journal_page_last 2086
_journal_paper_doi 10.1021/acs.joc.6b00043
_journal_volume 81
_journal_year 2016
_chemical_absolute_configuration ad
_chemical_compound_source local
_chemical_formula_moiety 'C15 H24 O3'
_chemical_formula_sum 'C15 H24 O3'
_chemical_formula_weight 252.35
_space_group_IT_number 4
_space_group_name_Hall 'P 2yb'
_space_group_name_H-M_alt 'P 1 21 1'
_symmetry_cell_setting monoclinic
_symmetry_space_group_name_Hall 'P 2yb'
_symmetry_space_group_name_H-M 'P 1 21 1'
_atom_sites_solution_hydrogens difmap
_atom_sites_solution_primary direct
_audit_creation_date 15-11-12
_audit_creation_method CRYSTALS_ver_14.40
_audit_update_record
;
2015-11-12 - Report on C14 H20 O2
            by Anthony C. Willis
            for   Benoit Bolte and Martin Banwell

2015-11-12 - passes checkcif tests with minor warnings

2015-12-11 # Formatted by publCIF
;
_cell_angle_alpha 90
_cell_angle_beta 95.8337(13)
_cell_angle_gamma 90
_cell_formula_units_Z 4
_cell_length_a 8.5891(2)
_cell_length_b 16.7819(2)
_cell_length_c 9.8613(1)
_cell_measurement_reflns_used 8369
_cell_measurement_temperature 150
_cell_measurement_theta_max 72
_cell_measurement_theta_min 5
_cell_volume 1414.06(4)
_computing_cell_refinement 'CrysAlisPro (Agilent Technologies, 2015)'
_computing_data_collection
;
CrysAlisPro, Agilent Technologies,
Version 1.171.37.35h (release 09-02-2015 CrysAlis171 .NET)
(compiled Feb 9 2015,16:26:32)
;
_computing_data_reduction 'CrysAlisPro (Agilent Technologies, 2015)'
_computing_molecular_graphics 'PLATON (Spek, 2008)'
_computing_publication_material 'CRYSTALS (Betteridge et al., 2003)'
_computing_structure_refinement 'CRYSTALS (Betteridge et al., 2003)'
_computing_structure_solution 'SIR92 (Altomare et al., 1994)'
_diffrn_ambient_temperature 150
_diffrn_measured_fraction_theta_full 0.999
_diffrn_measured_fraction_theta_max 0.999
_diffrn_measurement_device Area
_diffrn_measurement_device_type 'SuperNova, Dual, Cu at zero, EosS2'
_diffrn_measurement_method \w
_diffrn_radiation_monochromator mirror
_diffrn_radiation_source 'Supernova (Cu) X-ray Source'
_diffrn_radiation_type 'Cu K\a'
_diffrn_radiation_wavelength 1.54184
_diffrn_reflns_av_R_equivalents 0.041
_diffrn_reflns_limit_h_max 10
_diffrn_reflns_limit_h_min -10
_diffrn_reflns_limit_k_max 20
_diffrn_reflns_limit_k_min -20
_diffrn_reflns_limit_l_max 10
_diffrn_reflns_limit_l_min -12
_diffrn_reflns_number 21760
_diffrn_reflns_theta_full 72.301
_diffrn_reflns_theta_max 72.301
_diffrn_reflns_theta_min 4.507
_diffrn_standards_number 0
_exptl_absorpt_coefficient_mu 0.644
_exptl_absorpt_correction_T_max 0.99
_exptl_absorpt_correction_T_min 0.85
_exptl_absorpt_correction_type multi-scan
_exptl_absorpt_process_details
;
CrysAlisPro, Agilent Technologies,
Version 1.171.37.35h (release 09-02-2015 CrysAlis171 .NET)
(compiled Feb 9 2015,16:26:32)
Empirical absorption correction using spherical harmonics,
 implemented in SCALE3 ABSPACK scaling algorithm.
;
_exptl_crystal_colour 'pale yellow'
_exptl_crystal_density_diffrn 1.185
_exptl_crystal_density_method 'not measured'
_exptl_crystal_description block
_exptl_crystal_F_000 552
_exptl_crystal_size_max 0.290
_exptl_crystal_size_mid 0.065
_exptl_crystal_size_min 0.016
_refine_diff_density_max 0.15
_refine_diff_density_min -0.15
_refine_ls_abs_structure_details 'Flack (1983), 2588 Friedel-pairs'
_refine_ls_abs_structure_Flack 0.06(12)
_refine_ls_extinction_method None
_refine_ls_goodness_of_fit_ref 0.9927
_refine_ls_hydrogen_treatment mixed
_refine_ls_matrix_type full
_refine_ls_number_parameters 332
_refine_ls_number_reflns 5477
_refine_ls_number_restraints 1
_refine_ls_R_factor_all 0.0353
_refine_ls_R_factor_gt 0.0325
_refine_ls_shift/su_max 0.0011435
_refine_ls_shift/su_mean 0.0001103
_refine_ls_structure_factor_coef Fsqd
_refine_ls_weighting_details
;
 Method= Modified Sheldrick 
 w=1/[\s^2^(F^2^) + ( 0.04P)^2^ + 0.16P] 
 ,where P=(max(Fo^2^,0) + 2Fc^2^)/3 
;
_refine_ls_weighting_scheme calc
_refine_ls_wR_factor_all 0.0769
_refine_ls_wR_factor_gt 0.0756
_refine_ls_wR_factor_ref 0.0769
_reflns_limit_h_max 10
_reflns_limit_h_min -10
_reflns_limit_k_max 20
_reflns_limit_k_min -20
_reflns_limit_l_max 12
_reflns_limit_l_min 0
_reflns_number_gt 5190
_reflns_number_total 5477
_reflns_threshold_expression I>2.0\s(I)
_oxford_diffrn_Wilson_B_factor 2.48
_oxford_diffrn_Wilson_scale 0.05
_oxford_refine_ls_r_factor_ref 0.0353
_oxford_refine_ls_scale 4.48(5)
_oxford_reflns_number_all 5477
_oxford_reflns_threshold_expression_ref I>-10.0\s(I)
_oxford_structure_analysis_title 'Z:\ban1554BSN\Tony_ban1554SN_dat At 12:35 on'
_cod_data_source_file jo6b00043_si_007.cif
_cod_data_source_block Radudiol_19
_cod_original_sg_symbol_Hall 'P 2yb '
_cod_original_sg_symbol_H-M 'P 1 21 1 '
_cod_database_code 4036621

loop_
_symmetry_equiv_pos_as_xyz
x,y,z
-x,y+1/2,-z

loop_
_atom_site_label
_atom_site_type_symbol
_atom_site_fract_x
_atom_site_fract_y
_atom_site_fract_z
_atom_site_U_iso_or_equiv
_atom_site_occupancy
_atom_site_adp_type
_atom_site_refinement_flags_posn
O1 O 0.60680(15) 0.30374(9) 0.56992(13) 0.0397 1.0000 Uani .
O2 O 0.45043(14) 0.03122(7) 0.47217(11) 0.0287 1.0000 Uani .
O3 O 0.38657(14) -0.06059(7) 0.61928(12) 0.0320 1.0000 Uani .
O4 O 0.43098(14) 0.20748(8) 1.11815(11) 0.0296 1.0000 Uani .
O5 O 0.52146(13) 0.46833(7) 0.93675(11) 0.0277 1.0000 Uani .
O6 O 0.62274(14) 0.57255(8) 1.05468(12) 0.0331 1.0000 Uani .
C1 C 0.33608(17) 0.26479(9) 0.57872(13) 0.0234 1.0000 Uani .
C2 C 0.48441(17) 0.25434(10) 0.50668(14) 0.0251 1.0000 Uani .
C3 C 0.53788(18) 0.16746(10) 0.51686(14) 0.0250 1.0000 Uani .
C4 C 0.41215(18) 0.11541(9) 0.44181(14) 0.0235 1.0000 Uani .
C5 C 0.37012(17) 0.00642(10) 0.57417(14) 0.0241 1.0000 Uani .
C6 C 0.26258(17) 0.07161(9) 0.61442(14) 0.0232 1.0000 Uani .
C7 C 0.24625(17) 0.12506(9) 0.48654(13) 0.0205 1.0000 Uani .
C8 C 0.20254(17) 0.21198(9) 0.51411(13) 0.0212 1.0000 Uani .
C9 C 0.14089(17) 0.26106(9) 0.38797(14) 0.0245 1.0000 Uani .
C10 C 0.14214(18) 0.34820(9) 0.43882(15) 0.0263 1.0000 Uani .
C11 C 0.2674(2) 0.34955(10) 0.56299(15) 0.0309 1.0000 Uani .
C12 C 0.1253(2) 0.08732(10) 0.38122(16) 0.0303 1.0000 Uani .
C13 C -0.0191(2) 0.36881(12) 0.4819(3) 0.0485 1.0000 Uani .
C14 C 0.1816(3) 0.40633(11) 0.32835(18) 0.0415 1.0000 Uani .
C15 C 0.6964(2) 0.15404(12) 0.4629(2) 0.0405 1.0000 Uani .
C21 C 0.69617(16) 0.24883(9) 1.09053(13) 0.0211 1.0000 Uani .
C22 C 0.52456(16) 0.25091(9) 1.03131(12) 0.0213 1.0000 Uani .
C23 C 0.46396(17) 0.33669(9) 1.01933(13) 0.0228 1.0000 Uani .
C24 C 0.55990(18) 0.38338(9) 0.92412(13) 0.0226 1.0000 Uani .
C25 C 0.63105(19) 0.50249(10) 1.02588(14) 0.0257 1.0000 Uani .
C26 C 0.75618(17) 0.44286(9) 1.07387(14) 0.0237 1.0000 Uani .
C27 C 0.73832(18) 0.38032(9) 0.95947(13) 0.0217 1.0000 Uani .
C28 C 0.80052(17) 0.29736(9) 1.00266(13) 0.0214 1.0000 Uani .
C29 C 0.82468(18) 0.23933(9) 0.88608(14) 0.0250 1.0000 Uani .
C30 C 0.84724(19) 0.15662(9) 0.95434(15) 0.0258 1.0000 Uani .
C31 C 0.76666(19) 0.16446(9) 1.08873(14) 0.0263 1.0000 Uani .
C32 C 0.8197(2) 0.41201(10) 0.83903(16) 0.0309 1.0000 Uani .
C33 C 1.0213(2) 0.13978(12) 0.98785(19) 0.0391 1.0000 Uani .
C34 C 0.7730(3) 0.09081(10) 0.86280(17) 0.0399 1.0000 Uani .
C35 C 0.28853(19) 0.34070(11) 0.97113(16) 0.0316 1.0000 Uani .
H1 H 0.604(3) 0.3472(19) 0.523(3) 0.0593 1.0000 Uiso .
H4 H 0.406(3) 0.1647(16) 1.079(2) 0.0436 1.0000 Uiso .
H11 H 0.3583 0.2501 0.6745 0.0283 1.0000 Uiso R
H21 H 0.4625 0.2688 0.4098 0.0271 1.0000 Uiso R
H31 H 0.5468 0.1519 0.6142 0.0278 1.0000 Uiso R
H41 H 0.4116 0.1222 0.3434 0.0276 1.0000 Uiso R
H61 H 0.3118 0.0988 0.6958 0.0283 1.0000 Uiso R
H62 H 0.1633 0.0489 0.6361 0.0288 1.0000 Uiso R
H81 H 0.1186 0.2108 0.5770 0.0252 1.0000 Uiso R
H91 H 0.2117 0.2549 0.3153 0.0275 1.0000 Uiso R
H92 H 0.0327 0.2428 0.3498 0.0286 1.0000 Uiso R
H111 H 0.2193 0.3670 0.6443 0.0376 1.0000 Uiso R
H112 H 0.3500 0.3884 0.5507 0.0375 1.0000 Uiso R
H121 H 0.0186 0.0931 0.4091 0.0444 1.0000 Uiso R
H122 H 0.1441 0.0306 0.3740 0.0446 1.0000 Uiso R
H123 H 0.1302 0.1124 0.2936 0.0453 1.0000 Uiso R
H131 H -0.0139 0.4213 0.5279 0.0721 1.0000 Uiso R
H132 H -0.0503 0.3303 0.5483 0.0725 1.0000 Uiso R
H133 H -0.0991 0.3702 0.4042 0.0735 1.0000 Uiso R
H141 H 0.1823 0.4600 0.3633 0.0616 1.0000 Uiso R
H142 H 0.2851 0.3955 0.2983 0.0612 1.0000 Uiso R
H143 H 0.1032 0.4031 0.2482 0.0613 1.0000 Uiso R
H151 H 0.7218 0.0974 0.4649 0.0587 1.0000 Uiso R
H152 H 0.7781 0.1841 0.5159 0.0601 1.0000 Uiso R
H153 H 0.6947 0.1715 0.3695 0.0596 1.0000 Uiso R
H211 H 0.7023 0.2712 1.1832 0.0244 1.0000 Uiso R
H221 H 0.5149 0.2280 0.9391 0.0241 1.0000 Uiso R
H231 H 0.4832 0.3621 1.1089 0.0242 1.0000 Uiso R
H241 H 0.5260 0.3686 0.8272 0.0279 1.0000 Uiso R
H261 H 0.8559 0.4678 1.0833 0.0270 1.0000 Uiso R
H262 H 0.7337 0.4214 1.1594 0.0277 1.0000 Uiso R
H281 H 0.9025 0.3047 1.0534 0.0260 1.0000 Uiso R
H291 H 0.9164 0.2528 0.8412 0.0297 1.0000 Uiso R
H292 H 0.7306 0.2399 0.8191 0.0316 1.0000 Uiso R
H311 H 0.8464 0.1577 1.1680 0.0308 1.0000 Uiso R
H312 H 0.6853 0.1244 1.0946 0.0320 1.0000 Uiso R
H321 H 0.9333 0.4100 0.8576 0.0436 1.0000 Uiso R
H322 H 0.7893 0.4664 0.8156 0.0458 1.0000 Uiso R
H323 H 0.7915 0.3783 0.7609 0.0450 1.0000 Uiso R
H331 H 1.0385 0.0888 1.0370 0.0566 1.0000 Uiso R
H332 H 1.0711 0.1826 1.0425 0.0577 1.0000 Uiso R
H333 H 1.0709 0.1355 0.9031 0.0578 1.0000 Uiso R
H341 H 0.7903 0.0399 0.9088 0.0586 1.0000 Uiso R
H342 H 0.8212 0.0905 0.7769 0.0585 1.0000 Uiso R
H343 H 0.6599 0.1006 0.8444 0.0594 1.0000 Uiso R
H351 H 0.2536 0.3966 0.9588 0.0452 1.0000 Uiso R
H352 H 0.2270 0.3160 1.0364 0.0466 1.0000 Uiso R
H353 H 0.2639 0.3125 0.8860 0.0465 1.0000 Uiso R

loop_
_atom_site_aniso_label
_atom_site_aniso_U_11
_atom_site_aniso_U_22
_atom_site_aniso_U_33
_atom_site_aniso_U_23
_atom_site_aniso_U_13
_atom_site_aniso_U_12
O1 0.0368(6) 0.0287(6) 0.0502(7) 0.0106(5) -0.0125(5) -0.0118(5)
O2 0.0367(6) 0.0183(5) 0.0331(5) 0.0027(4) 0.0124(4) 0.0081(4)
O3 0.0380(6) 0.0184(5) 0.0403(6) 0.0052(4) 0.0080(5) 0.0043(4)
O4 0.0370(6) 0.0224(5) 0.0312(5) -0.0006(4) 0.0121(4) -0.0082(4)
O5 0.0327(5) 0.0161(5) 0.0335(5) 0.0017(4) -0.0012(4) 0.0037(4)
O6 0.0399(6) 0.0176(5) 0.0413(6) -0.0011(4) 0.0018(5) 0.0016(4)
C1 0.0331(7) 0.0154(7) 0.0207(5) -0.0001(5) -0.0017(5) 0.0003(6)
C2 0.0274(7) 0.0204(7) 0.0264(6) 0.0060(5) -0.0021(5) -0.0050(6)
C3 0.0242(7) 0.0242(7) 0.0267(6) 0.0075(5) 0.0034(5) 0.0006(5)
C4 0.0325(8) 0.0161(6) 0.0227(6) 0.0032(5) 0.0068(5) 0.0045(5)
C5 0.0289(7) 0.0175(7) 0.0263(6) 0.0014(5) 0.0046(5) 0.0013(6)
C6 0.0286(7) 0.0153(6) 0.0269(6) 0.0021(5) 0.0086(5) 0.0018(5)
C7 0.0256(7) 0.0136(6) 0.0224(6) -0.0008(5) 0.0023(5) 0.0019(5)
C8 0.0255(7) 0.0144(6) 0.0240(6) -0.0008(5) 0.0037(5) 0.0021(5)
C9 0.0266(7) 0.0192(7) 0.0271(6) 0.0009(5) -0.0003(5) 0.0056(6)
C10 0.0307(8) 0.0156(7) 0.0326(7) 0.0038(6) 0.0038(6) 0.0043(6)
C11 0.0469(9) 0.0143(7) 0.0305(7) -0.0034(5) -0.0007(6) 0.0029(6)
C12 0.0356(8) 0.0187(7) 0.0351(7) -0.0048(6) -0.0043(6) 0.0004(6)
C13 0.0414(10) 0.0315(10) 0.0750(13) -0.0064(9) 0.0176(10) 0.0101(8)
C14 0.0593(12) 0.0272(9) 0.0369(8) 0.0085(7) -0.0003(8) -0.0025(8)
C15 0.0279(8) 0.0400(10) 0.0553(10) 0.0161(8) 0.0133(7) 0.0037(7)
C21 0.0282(7) 0.0150(6) 0.0202(5) -0.0004(5) 0.0035(5) 0.0007(5)
C22 0.0273(7) 0.0163(6) 0.0212(6) -0.0017(5) 0.0072(5) -0.0032(5)
C23 0.0257(7) 0.0178(7) 0.0250(6) -0.0020(5) 0.0035(5) 0.0006(5)
C24 0.0292(7) 0.0147(6) 0.0238(6) 0.0006(5) 0.0016(5) 0.0023(5)
C25 0.0325(7) 0.0174(7) 0.0277(6) 0.0010(5) 0.0061(6) 0.0001(6)
C26 0.0279(7) 0.0154(6) 0.0275(6) -0.0001(5) 0.0013(5) -0.0019(5)
C27 0.0282(7) 0.0141(6) 0.0234(6) 0.0015(5) 0.0058(5) -0.0009(5)
C28 0.0234(6) 0.0171(6) 0.0239(6) -0.0001(5) 0.0042(5) 0.0016(5)
C29 0.0311(7) 0.0183(7) 0.0266(6) 0.0002(5) 0.0081(5) 0.0045(5)
C30 0.0343(8) 0.0160(7) 0.0274(7) -0.0009(5) 0.0046(6) 0.0045(6)
C31 0.0356(8) 0.0165(7) 0.0268(6) 0.0018(5) 0.0036(6) 0.0042(5)
C32 0.0393(9) 0.0237(7) 0.0319(7) 0.0035(6) 0.0139(6) -0.0011(6)
C33 0.0356(9) 0.0365(9) 0.0456(9) 0.0047(7) 0.0067(7) 0.0139(7)
C34 0.0661(12) 0.0202(8) 0.0328(8) -0.0050(6) 0.0028(8) -0.0002(7)
C35 0.0269(8) 0.0305(8) 0.0376(7) -0.0027(6) 0.0037(6) 0.0000(6)

loop_
_atom_type_symbol
_atom_type_scat_dispersion_real
_atom_type_scat_dispersion_imag
_atom_type_scat_Cromer_Mann_a1
_atom_type_scat_Cromer_Mann_b1
_atom_type_scat_Cromer_Mann_a2
_atom_type_scat_Cromer_Mann_b2
_atom_type_scat_Cromer_Mann_a3
_atom_type_scat_Cromer_Mann_b3
_atom_type_scat_Cromer_Mann_a4
_atom_type_scat_Cromer_Mann_b4
_atom_type_scat_Cromer_Mann_c
_atom_type_scat_source
C 0.0181 0.0091 2.3100 20.8439 1.0200 10.2075 1.5886 0.5687 0.8650 51.6512 0.2156 'International Tables Vol C 4.2.6.8 and 6.1.1.4'
H 0.0000 0.0000 0.4930 10.5109 0.3229 26.1257 0.1402 3.1424 0.0408 57.7998 0.0030 'International Tables Vol C 4.2.6.8 and 6.1.1.4'
O 0.0492 0.0322 3.0485 13.2771 2.2868 5.7011 1.5463 0.3239 0.8670 32.9089 0.2508 'International Tables Vol C 4.2.6.8 and 6.1.1.4'

loop_
_geom_angle_atom_site_label_1
_geom_angle_atom_site_label_2
_geom_angle_atom_site_label_3
_geom_angle
_geom_angle_publ_flag
C2 O1 H1 106.2(19) no
C4 O2 C5 109.17(11) yes
C22 O4 H4 107.0(16) no
C24 O5 C25 108.61(11) yes
C2 C1 C8 111.30(11) yes
C2 C1 C11 112.78(12) yes
C8 C1 C11 103.21(11) yes
C2 C1 H11 109.3 no
C8 C1 H11 108.7 no
C11 C1 H11 111.4 no
C1 C2 O1 109.91(13) yes
C1 C2 C3 109.72(11) yes
O1 C2 C3 108.75(12) yes
C1 C2 H21 109.6 no
O1 C2 H21 109.9 no
C3 C2 H21 109.0 no
C2 C3 C4 108.78(12) yes
C2 C3 C15 112.96(13) yes
C4 C3 C15 111.06(14) yes
C2 C3 H31 107.9 no
C4 C3 H31 107.6 no
C15 C3 H31 108.4 no
C3 C4 O2 108.59(12) yes
C3 C4 C7 115.55(12) yes
O2 C4 C7 103.65(11) yes
C3 C4 H41 110.3 no
O2 C4 H41 107.0 no
C7 C4 H41 111.2 no
O2 C5 O3 120.87(14) yes
O2 C5 C6 110.29(12) yes
O3 C5 C6 128.82(14) yes
C5 C6 C7 102.33(11) yes
C5 C6 H61 109.1 no
C7 C6 H61 113.2 no
C5 C6 H62 110.2 no
C7 C6 H62 113.4 no
H61 C6 H62 108.4 no
C6 C7 C4 99.37(11) yes
C6 C7 C8 114.25(11) yes
C4 C7 C8 113.55(11) yes
C6 C7 C12 108.26(12) yes
C4 C7 C12 110.23(12) yes
C8 C7 C12 110.59(12) yes
C7 C8 C1 115.81(12) yes
C7 C8 C9 115.76(11) yes
C1 C8 C9 101.97(11) yes
C7 C8 H81 107.2 no
C1 C8 H81 108.1 no
C9 C8 H81 107.6 no
C8 C9 C10 104.68(11) yes
C8 C9 H91 110.0 no
C10 C9 H91 110.4 no
C8 C9 H92 111.4 no
C10 C9 H92 112.5 no
H91 C9 H92 107.9 no
C9 C10 C11 104.61(11) yes
C9 C10 C13 109.12(14) yes
C11 C10 C13 110.70(14) yes
C9 C10 C14 111.59(13) yes
C11 C10 C14 111.65(14) yes
C13 C10 C14 109.09(15) yes
C1 C11 C10 107.14(11) yes
C1 C11 H111 112.4 no
C10 C11 H111 109.5 no
C1 C11 H112 110.5 no
C10 C11 H112 111.5 no
H111 C11 H112 105.8 no
C7 C12 H121 110.9 no
C7 C12 H122 110.5 no
H121 C12 H122 106.4 no
C7 C12 H123 109.8 no
H121 C12 H123 109.4 no
H122 C12 H123 109.8 no
C10 C13 H131 109.2 no
C10 C13 H132 110.8 no
H131 C13 H132 106.5 no
C10 C13 H133 111.9 no
H131 C13 H133 109.5 no
H132 C13 H133 108.8 no
C10 C14 H141 109.6 no
C10 C14 H142 111.7 no
H141 C14 H142 108.0 no
C10 C14 H143 110.7 no
H141 C14 H143 108.5 no
H142 C14 H143 108.2 no
C3 C15 H151 110.0 no
C3 C15 H152 110.9 no
H151 C15 H152 110.3 no
C3 C15 H153 111.1 no
H151 C15 H153 107.3 no
H152 C15 H153 107.2 no
C22 C21 C28 111.48(11) yes
C22 C21 C31 112.40(12) yes
C28 C21 C31 103.15(11) yes
C22 C21 H211 107.7 no
C28 C21 H211 109.9 no
C31 C21 H211 112.1 no
C21 C22 O4 109.74(11) yes
C21 C22 C23 110.96(11) yes
O4 C22 C23 108.52(11) yes
C21 C22 H221 109.3 no
O4 C22 H221 110.8 no
C23 C22 H221 107.5 no
C22 C23 C24 109.23(11) yes
C22 C23 C35 112.36(12) yes
C24 C23 C35 111.17(12) yes
C22 C23 H231 108.3 no
C24 C23 H231 106.2 no
C35 C23 H231 109.3 no
C23 C24 O5 107.78(11) yes
C23 C24 C27 115.54(11) yes
O5 C24 C27 103.90(11) yes
C23 C24 H241 109.7 no
O5 C24 H241 105.9 no
C27 C24 H241 113.2 no
O5 C25 O6 120.70(14) yes
O5 C25 C26 110.50(12) yes
O6 C25 C26 128.77(15) yes
C25 C26 C27 102.00(12) yes
C25 C26 H261 110.2 no
C27 C26 H261 113.2 no
C25 C26 H262 109.0 no
C27 C26 H262 112.1 no
H261 C26 H262 110.0 no
C24 C27 C26 99.58(11) yes
C24 C27 C28 113.81(11) yes
C26 C27 C28 114.17(11) yes
C24 C27 C32 109.58(12) yes
C26 C27 C32 108.21(12) yes
C28 C27 C32 110.87(12) yes
C21 C28 C27 115.41(11) yes
C21 C28 C29 102.48(11) yes
C27 C28 C29 115.89(11) yes
C21 C28 H281 108.8 no
C27 C28 H281 107.4 no
C29 C28 H281 106.4 no
C28 C29 C30 105.29(11) yes
C28 C29 H291 111.8 no
C30 C29 H291 109.7 no
C28 C29 H292 109.2 no
C30 C29 H292 110.9 no
H291 C29 H292 109.8 no
C29 C30 C31 104.30(11) yes
C29 C30 C33 109.73(14) yes
C31 C30 C33 109.94(13) yes
C29 C30 C34 111.48(12) yes
C31 C30 C34 111.64(14) yes
C33 C30 C34 109.63(14) yes
C21 C31 C30 107.20(11) yes
C21 C31 H311 109.7 no
C30 C31 H311 109.2 no
C21 C31 H312 110.4 no
C30 C31 H312 111.9 no
H311 C31 H312 108.4 no
C27 C32 H321 111.6 no
C27 C32 H322 112.2 no
H321 C32 H322 108.5 no
C27 C32 H323 108.5 no
H321 C32 H323 107.2 no
H322 C32 H323 108.8 no
C30 C33 H331 111.2 no
C30 C33 H332 110.5 no
H331 C33 H332 109.4 no
C30 C33 H333 109.3 no
H331 C33 H333 107.4 no
H332 C33 H333 108.8 no
C30 C34 H341 109.0 no
C30 C34 H342 109.2 no
H341 C34 H342 109.9 no
C30 C34 H343 109.5 no
H341 C34 H343 109.5 no
H342 C34 H343 109.7 no
C23 C35 H351 110.9 no
C23 C35 H352 111.1 no
H351 C35 H352 108.0 no
C23 C35 H353 111.6 no
H351 C35 H353 108.7 no
H352 C35 H353 106.4 no

loop_
_geom_bond_atom_site_label_1
_geom_bond_atom_site_label_2
_geom_bond_distance
_geom_bond_publ_flag
O1 C2 1.4311(18) yes
O1 H1 0.86(3) no
O2 C4 1.4744(17) yes
O2 C5 1.3422(19) yes
O3 C5 1.2123(19) yes
O4 C22 1.4320(16) yes
O4 H4 0.83(3) no
O5 C24 1.4715(17) yes
O5 C25 1.3487(19) yes
O6 C25 1.2135(19) yes
C1 C2 1.530(2) yes
C1 C8 1.5357(19) yes
C1 C11 1.542(2) yes
C1 H11 0.976 no
C2 C3 1.529(2) yes
C2 H21 0.985 no
C3 C4 1.521(2) yes
C3 C15 1.528(2) yes
C3 H31 0.990 no
C4 C7 1.542(2) yes
C4 H41 0.976 no
C5 C6 1.5107(19) yes
C6 C7 1.5424(18) yes
C6 H61 0.980 no
C6 H62 0.977 no
C7 C8 1.5373(18) yes
C7 C12 1.5296(19) yes
C8 C9 1.5402(18) yes
C8 H81 0.998 no
C9 C10 1.5458(19) yes
C9 H91 0.991 no
C9 H92 1.014 no
C10 C11 1.546(2) yes
C10 C13 1.529(2) yes
C10 C14 1.526(2) yes
C11 H111 0.983 no
C11 H112 0.980 no
C12 H121 0.988 no
C12 H122 0.970 no
C12 H123 0.966 no
C13 H131 0.990 no
C13 H132 0.977 no
C13 H133 0.976 no
C14 H141 0.965 no
C14 H142 0.982 no
C14 H143 0.986 no
C15 H151 0.975 no
C15 H152 0.972 no
C15 H153 0.965 no
C21 C22 1.5296(19) yes
C21 C28 1.5412(18) yes
C21 C31 1.5408(19) yes
C21 H211 0.984 no
C22 C23 1.5312(19) yes
C22 H221 0.984 no
C23 C24 1.5271(19) yes
C23 C35 1.535(2) yes
C23 H231 0.979 no
C24 C27 1.538(2) yes
C24 H241 1.002 no
C25 C26 1.509(2) yes
C26 C27 1.5370(19) yes
C26 H261 0.949 no
C26 H262 0.955 no
C27 C28 1.5359(19) yes
C27 C32 1.5330(19) yes
C28 C29 1.5368(18) yes
C28 H281 0.972 no
C29 C30 1.5462(19) yes
C29 H291 0.969 no
C29 H292 0.990 no
C30 C31 1.562(2) yes
C30 C33 1.524(2) yes
C30 C34 1.524(2) yes
C31 H311 0.992 no
C31 H312 0.976 no
C32 H321 0.975 no
C32 H322 0.971 no
C32 H323 0.967 no
C33 H331 0.987 no
C33 H332 0.971 no
C33 H333 0.979 no
C34 H341 0.971 no
C34 H342 0.979 no
C34 H343 0.984 no
C35 H351 0.988 no
C35 H352 0.967 no
C35 H353 0.968 no

loop_
_geom_contact_atom_site_label_1
_geom_contact_atom_site_label_2
_geom_contact_distance
_geom_contact_site_symmetry_2
_geom_contact_publ_flag
O1 O3 2.9478(18) 2_656 no
O3 C26 3.3789(18) 2_647 no
O4 O6 2.8435(18) 2_647 no
O6 C33 3.325(2) 2_757 no
O6 C6 3.3113(18) 2_657 no
O6 O4 2.8435(18) 2_657 no
O6 C22 3.326(2) 2_657 no

loop_
_geom_hbond_atom_site_label_D
_geom_hbond_atom_site_label_H
_geom_hbond_atom_site_label_A
_geom_hbond_site_symmetry_A
_geom_hbond_angle_DHA
_geom_hbond_distance_DH
_geom_hbond_distance_HA
_geom_hbond_distance_DA
_geom_hbond_publ_flag
O1 H1 O3 2_656 169(3) 0.86(3) 2.10(3) 2.948(2) yes
O4 H4 O6 2_647 165(2) 0.83(3) 2.03(3) 2.843(2) yes

loop_
_geom_torsion_atom_site_label_1
_geom_torsion_atom_site_label_2
_geom_torsion_atom_site_label_3
_geom_torsion_atom_site_label_4
_geom_torsion
_geom_torsion_publ_flag
C5 O2 C4 C3 96.56(14) no
C5 O2 C4 C7 -26.81(14) no
C4 O2 C5 O3 -177.85(14) no
C4 O2 C5 C6 3.63(16) no
C24 O5 C25 C26 2.95(15) no
C24 O5 C25 O6 -178.83(14) no
C25 O5 C24 C23 96.65(13) no
C25 O5 C24 C27 -26.43(14) no
C8 C1 C2 C3 -59.97(15) no
C11 C1 C2 O1 65.04(15) no
C11 C1 C2 C3 -175.43(11) no
C2 C1 C8 C7 46.38(16) no
C2 C1 C11 C10 94.02(14) no
C8 C1 C11 C10 -26.19(14) no
C11 C1 C8 C7 167.59(11) no
C11 C1 C8 C9 41.00(13) no
C2 C1 C8 C9 -80.22(14) no
C8 C1 C2 O1 -179.51(12) no
O1 C2 C3 C4 -176.44(11) no
O1 C2 C3 C15 -52.63(16) no
C1 C2 C3 C15 -172.88(12) no
C1 C2 C3 C4 63.31(14) no
C15 C3 C4 C7 -179.07(13) no
C15 C3 C4 O2 65.03(16) no
C2 C3 C4 O2 -170.04(11) no
C2 C3 C4 C7 -54.15(16) no
O2 C4 C7 C8 159.15(10) no
O2 C4 C7 C12 -76.14(14) no
O2 C4 C7 C6 37.40(13) no
C3 C4 C7 C6 -81.27(14) no
C3 C4 C7 C8 40.48(16) no
C3 C4 C7 C12 165.19(13) no
O3 C5 C6 C7 -157.50(15) no
O2 C5 C6 C7 20.87(15) no
C5 C6 C7 C4 -34.61(13) no
C5 C6 C7 C8 -155.85(12) no
C5 C6 C7 C12 80.45(14) no
C6 C7 C8 C9 -163.69(12) no
C12 C7 C8 C9 -41.25(17) no
C4 C7 C8 C9 83.27(15) no
C12 C7 C8 C1 -160.54(12) no
C4 C7 C8 C1 -36.02(15) no
C6 C7 C8 C1 77.01(15) no
C1 C8 C9 C10 -41.07(14) no
C7 C8 C9 C10 -167.69(12) no
C8 C9 C10 C11 24.72(15) no
C8 C9 C10 C13 -93.78(16) no
C8 C9 C10 C14 145.60(15) no
C13 C10 C11 C1 118.37(14) no
C14 C10 C11 C1 -119.88(15) no
C9 C10 C11 C1 0.95(15) no
C28 C21 C22 O4 -178.06(12) no
C28 C21 C22 C23 -58.15(14) no
C31 C21 C22 O4 66.68(14) no
C31 C21 C22 C23 -173.40(11) no
C22 C21 C28 C27 46.53(16) no
C22 C21 C28 C29 -80.36(14) no
C31 C21 C28 C27 167.36(11) no
C31 C21 C28 C29 40.47(13) no
C22 C21 C31 C30 93.78(14) no
C28 C21 C31 C30 -26.42(14) no
O4 C22 C23 C24 -178.59(11) no
O4 C22 C23 C35 -54.73(14) no
C21 C22 C23 C24 60.76(13) no
C21 C22 C23 C35 -175.37(11) no
C22 C23 C24 O5 -168.53(10) no
C22 C23 C24 C27 -52.89(15) no
C35 C23 C24 O5 66.91(15) no
C35 C23 C24 C27 -177.45(12) no
O5 C24 C27 C26 37.72(12) no
O5 C24 C27 C28 159.62(10) no
O5 C24 C27 C32 -75.62(13) no
C23 C24 C27 C26 -80.11(14) no
C23 C24 C27 C28 41.79(16) no
C23 C24 C27 C32 166.55(12) no
O5 C25 C26 C27 21.53(15) no
O6 C25 C26 C27 -156.50(16) no
C25 C26 C27 C24 -35.06(13) no
C25 C26 C27 C28 -156.69(12) no
C25 C26 C27 C32 79.36(14) no
C24 C27 C28 C21 -37.98(15) no
C24 C27 C28 C29 81.80(15) no
C26 C27 C28 C21 75.44(16) no
C26 C27 C28 C29 -164.79(12) no
C32 C27 C28 C21 -162.05(12) no
C32 C27 C28 C29 -42.28(17) no
C21 C28 C29 C30 -39.96(14) no
C27 C28 C29 C30 -166.55(13) no
C28 C29 C30 C31 23.29(15) no
C28 C29 C30 C33 -94.44(15) no
C28 C29 C30 C34 143.91(15) no
C29 C30 C31 C21 2.11(15) no
C33 C30 C31 C21 119.70(14) no
C34 C30 C31 C21 -118.40(14) no
